data_4318012
loop_
_publ_author_name
'Ryo Horikoshi'
'Tomoyuki Mochida'
'Hiroshi Moriyama'

_publ_contact_author_address
;
Department of Chemistry, Faculty of Science, Toho University
Miyama 2-2-1, Funabashi, Chiba, 274-8510, Japan
;
_publ_contact_author_email ' mochida@chem.sci.toho-u.ac.jp '
_publ_contact_author_fax ' +81-47-472-4406 '
_publ_contact_author_name ' Dr. Tomoyuki Mochida '
_publ_contact_author_phone ' +81-47-472-4406 '
_publ_section_title
;
 Synthesis and Characterization of Redox-Active Coordination Polymers
 Generated from Ferrocene-Containing Bridging Ligands
;
_journal_name_full 'Inorganic Chemistry'
_journal_page_first 3017
_journal_page_last 3024
_journal_paper_doi 10.1021/ic011176k
_journal_volume 41
_journal_year 2002
_chemical_formula_moiety 'C15 H9 F6 Fe N Mn O2 S '
_chemical_formula_sum 'C30 H18 F12 Fe Mn N2 O4 S2'
_chemical_formula_weight 873.37
_space_group_IT_number 2
_symmetry_cell_setting triclinic
_symmetry_Int_Tables_number 2
_symmetry_space_group_name_Hall '-P 1'
_symmetry_space_group_name_H-M 'P -1'
_cell_angle_alpha 112.88(1)
_cell_angle_beta 99.29(2)
_cell_angle_gamma 94.19(2)
_cell_formula_units_Z 1
_cell_length_a 10.328(2)
_cell_length_b 10.763(2)
_cell_length_c 8.574(2)
_cell_measurement_reflns_used 25
_cell_measurement_temperature 296.2
_cell_measurement_theta_max 15.0
_cell_measurement_theta_min 14.7
_cell_volume 856.9(3)
_computing_cell_refinement 'MSC/AFC Diffractometer Control'
_computing_data_collection 'MSC/AFC Diffractometer Control'
_computing_data_reduction 'teXsan Ver. 1.11'
_computing_publication_material 'teXsan Ver. 1.11'
_computing_structure_refinement 'teXsan Ver. 1.10'
_computing_structure_solution SHELXS97
_diffrn_measured_fraction_theta_full 1.0025
_diffrn_measured_fraction_theta_max 1.0025
_diffrn_measurement_device_type 'Rigaku AFC5S'
_diffrn_measurement_method \w-2\q
_diffrn_radiation_type 'Mo K\a'
_diffrn_radiation_wavelength 0.7107
_diffrn_reflns_av_R_equivalents 0.018
_diffrn_reflns_limit_h_max 13
_diffrn_reflns_limit_h_min 0
_diffrn_reflns_limit_k_max 13
_diffrn_reflns_limit_k_min -13
_diffrn_reflns_limit_l_max 10
_diffrn_reflns_limit_l_min -11
_diffrn_reflns_number 4149
_diffrn_reflns_theta_full 27.50
_diffrn_reflns_theta_max 27.50
_diffrn_standards_decay_% 0.67
_diffrn_standards_interval_count 150
_diffrn_standards_number 3
_exptl_absorpt_coefficient_mu 1.017
_exptl_absorpt_correction_T_max 0.999
_exptl_absorpt_correction_T_min 0.808
_exptl_absorpt_correction_type psi-scan
_exptl_absorpt_process_details '(North, Phillips & Mathews, 1968)'
_exptl_crystal_colour orange
_exptl_crystal_density_diffrn 1.692
_exptl_crystal_density_method 'not measured'
_exptl_crystal_description prismatic
_exptl_crystal_size_max 0.800
_exptl_crystal_size_mid 0.500
_exptl_crystal_size_min 0.200
_refine_diff_density_max 0.93
_refine_diff_density_min -0.66
_refine_ls_extinction_method none
_refine_ls_goodness_of_fit_ref 2.627
_refine_ls_hydrogen_treatment noref
_refine_ls_number_parameters 238
_refine_ls_number_reflns 4149
_refine_ls_R_factor_gt 0.0719
_refine_ls_shift/su_max 0.0173
_refine_ls_structure_factor_coef Fsqd
_refine_ls_weighting_details 'w = 1/[\s^2^(Fo^2^) + (0.05000(Max(Fo^2^,0) + 2Fc^2^)/3)^2^]'
_refine_ls_weighting_scheme calc
_refine_ls_wR_factor_ref 0.2208
_reflns_number_gt 3090
_reflns_number_total 3934
_reflns_threshold_expression F^2^>2.0\s(F^2^)
_cod_data_source_file ic011176k_4.cif
_cod_data_source_block compound_5
_cod_original_sg_symbol_H-M 'P -1 '
_cod_original_formula_sum 'C30 H18 F12 Fe N2 Mn O4 S2 '
_cod_database_code 4318012

loop_
_symmetry_equiv_pos_as_xyz
x,y,z
-x,-y,-z

loop_
_atom_site_label
_atom_site_type_symbol
_atom_site_fract_x
_atom_site_fract_y
_atom_site_fract_z
_atom_site_U_iso_or_equiv
_atom_site_adp_type
_atom_site_occupancy
_atom_site_calc_flag
_atom_site_refinement_flags
_atom_site_disorder_assembly
_atom_site_disorder_group
Fe(1) Fe 0.0000 0.5000 0.0000 0.0601(3) Uani 1.00 d S . .
Mn(1) Mn 0.5000 0.0000 0.5000 0.0410(2) Uani 1.00 d S . .
S(1) S 0.1863(2) 0.4841(2) 0.3379(2) 0.0887(6) Uani 1.00 d . . .
F(1) F 0.8726(5) 0.0496(5) 0.1360(5) 0.138(2) Uani 1.00 d . . .
F(2) F 0.9369(4) 0.0295(6) 0.3640(10) 0.155(3) Uani 1.00 d . . .
F(3) F 0.8760(4) 0.2080(4) 0.3728(6) 0.109(1) Uani 1.00 d . . .
F(4) F 0.5341(5) -0.3250(8) -0.1430(8) 0.239(3) Uani 1.00 d . . .
F(5) F 0.3648(9) -0.2528(6) -0.1340(8) 0.223(3) Uani 1.00 d . . .
F(6) F 0.406(1) -0.3788(5) -0.0338(7) 0.212(3) Uani 1.00 d . . .
O(1) O 0.6738(3) 0.0744(3) 0.4300(4) 0.0495(8) Uani 1.00 d . . .
O(2) O 0.4430(3) -0.1324(3) 0.2306(3) 0.0455(8) Uani 1.00 d . . .
N(1) N 0.3841(4) 0.1579(4) 0.4537(5) 0.0466(10) Uani 1.00 d . . .
C(1) C 0.4234(6) 0.2927(5) 0.5485(6) 0.062(1) Uani 1.00 d . . .
C(2) C 0.3640(7) 0.3920(5) 0.5163(7) 0.070(2) Uani 1.00 d . . .
C(3) C 0.2560(5) 0.3529(5) 0.3787(6) 0.054(1) Uani 1.00 d . . .
C(4) C 0.2116(5) 0.2151(5) 0.2819(6) 0.050(1) Uani 1.00 d . . .
C(5) C 0.2793(5) 0.1223(4) 0.3231(6) 0.049(1) Uani 1.00 d . . .
C(6) C 0.0959(5) 0.3988(5) 0.1246(8) 0.060(2) Uani 1.00 d . . .
C(7) C -0.0383(6) 0.3475(7) 0.075(1) 0.099(3) Uani 1.00 d . . .
C(8*) C -0.0718(10) 0.2990(7) -0.103(2) 0.130(4) Uani 1.00 d . . .
C(9*) C 0.038(1) 0.3198(7) -0.1653(10) 0.113(3) Uani 1.00 d . . .
C(10*) C 0.1456(6) 0.3833(6) -0.0245(8) 0.071(2) Uani 1.00 d . . .
C(11) C 0.8495(5) 0.0769(5) 0.2916(7) 0.059(1) Uani 1.00 d . . .
C(12) C 0.7104(4) 0.0177(4) 0.2909(5) 0.043(1) Uani 1.00 d . . .
C(13) C 0.6431(5) -0.0924(5) 0.1402(6) 0.052(1) Uani 1.00 d . . .
C(14) C 0.5169(4) -0.1564(4) 0.1232(5) 0.042(1) Uani 1.00 d . . .
C(15) C 0.4583(5) -0.2768(6) -0.0497(6) 0.060(1) Uani 1.00 d . . .
H(1) H 0.4981 0.3188 0.6415 0.0760 Uiso 1.00 calc . . .
H(2) H 0.3950 0.4867 0.5879 0.0760 Uiso 1.00 calc . . .
H(3) H 0.1367 0.1851 0.1870 0.0760 Uiso 1.00 calc . . .
H(4) H 0.2491 0.0258 0.2539 0.0760 Uiso 1.00 calc . . .
H(5) H -0.0979 0.3435 0.1517 0.0760 Uiso 1.00 calc . . .
H(6*) H -0.1597 0.2580 -0.1775 0.0760 Uiso 1.00 calc . . .
H(7*) H 0.0398 0.2973 -0.2859 0.0760 Uiso 1.00 calc . . .
H(8*) H 0.2373 0.4105 -0.0279 0.0760 Uiso 1.00 calc . . .
H(9) H 0.6865 -0.1249 0.0447 0.0760 Uiso 1.00 calc . . .

loop_
_atom_site_aniso_label
_atom_site_aniso_U_11
_atom_site_aniso_U_22
_atom_site_aniso_U_33
_atom_site_aniso_U_12
_atom_site_aniso_U_13
_atom_site_aniso_U_23
Fe(1) 0.0537(6) 0.0447(5) 0.0840(8) 0.0068(4) -0.0101(5) 0.0380(5)
Mn(1) 0.0499(5) 0.0463(5) 0.0318(4) 0.0178(4) 0.0130(4) 0.0175(4)
S(1) 0.136(2) 0.0551(8) 0.0709(9) 0.0469(9) -0.0005(10) 0.0240(7)
F(1) 0.108(3) 0.178(5) 0.073(2) -0.066(3) 0.046(2) -0.001(3)
F(2) 0.056(2) 0.190(6) 0.278(8) 0.015(3) 0.017(3) 0.164(6)
F(3) 0.105(3) 0.070(2) 0.119(3) -0.030(2) 0.047(3) 0.004(2)
F(4) 0.104(4) 0.265(7) 0.138(4) -0.079(4) 0.064(3) -0.135(5)
F(5) 0.281(9) 0.132(4) 0.123(4) 0.062(5) -0.133(6) -0.025(3)
F(6) 0.37(1) 0.089(3) 0.100(4) -0.093(5) 0.037(5) -0.015(3)
O(1) 0.057(2) 0.050(2) 0.038(1) 0.005(1) 0.014(1) 0.013(1)
O(2) 0.043(2) 0.057(2) 0.034(1) 0.008(1) 0.011(1) 0.015(1)
N(1) 0.052(2) 0.047(2) 0.044(2) 0.012(2) 0.006(2) 0.023(2)
C(1) 0.083(4) 0.049(3) 0.044(2) 0.010(3) -0.009(2) 0.017(2)
C(2) 0.106(5) 0.044(3) 0.046(3) 0.017(3) -0.004(3) 0.012(2)
C(3) 0.075(3) 0.047(2) 0.047(2) 0.028(2) 0.013(2) 0.023(2)
C(4) 0.048(2) 0.052(2) 0.053(2) 0.014(2) 0.008(2) 0.025(2)
C(5) 0.048(2) 0.046(2) 0.055(3) 0.009(2) 0.007(2) 0.024(2)
C(6) 0.057(3) 0.052(3) 0.083(4) 0.015(2) 0.003(3) 0.041(3)
C(7) 0.057(3) 0.087(4) 0.188(9) 0.002(3) -0.001(4) 0.104(6)
C(8*) 0.110(7) 0.055(4) 0.20(1) -0.010(4) -0.067(7) 0.063(5)
C(9*) 0.185(10) 0.057(4) 0.077(4) 0.045(5) -0.026(6) 0.022(3)
C(10*) 0.080(4) 0.064(3) 0.081(4) 0.032(3) 0.016(3) 0.038(3)
C(11) 0.054(3) 0.063(3) 0.058(3) 0.002(2) 0.017(2) 0.021(2)
C(12) 0.045(2) 0.043(2) 0.041(2) 0.006(2) 0.009(2) 0.017(2)
C(13) 0.050(3) 0.056(3) 0.042(2) 0.002(2) 0.013(2) 0.012(2)
C(14) 0.047(2) 0.046(2) 0.033(2) 0.011(2) 0.010(2) 0.016(2)
C(15) 0.047(3) 0.071(3) 0.040(2) -0.006(2) 0.011(2) 0.003(2)

loop_
_atom_type_symbol
_atom_type_description
_atom_type_scat_dispersion_real
_atom_type_scat_dispersion_imag
_atom_type_scat_source
C C 0.003 0.002
;International Tables for Crystallography
(1992, Vol. C, Tables 4.2.6.8 and 6.1.1.1)
;
H H 0.000 0.000
;International Tables for Crystallography
(1992, Vol. C, Table 6.1.1.2)
;
N N 0.006 0.003
;International Tables for Crystallography
(1992, Vol. C, Tables 4.2.6.8 and 6.1.1.1)
;
O O 0.011 0.006
;International Tables for Crystallography
(1992, Vol. C, Tables 4.2.6.8 and 6.1.1.1)
;
F F 0.017 0.010
;International Tables for Crystallography
(1992, Vol. C, Tables 4.2.6.8 and 6.1.1.1)
;
Mn Mn 0.337 0.728
;International Tables for Crystallography
(1992, Vol. C, Tables 4.2.6.8 and 6.1.1.1)
;
Fe Fe 0.346 0.844
;International Tables for Crystallography
(1992, Vol. C, Tables 4.2.6.8 and 6.1.1.1)
;
S S 0.125 0.123
;International Tables for Crystallography
(1992, Vol. C, Tables 4.2.6.8 and 6.1.1.1)
;

loop_
_geom_angle_atom_site_label_1
_geom_angle_atom_site_label_2
_geom_angle_atom_site_label_3
_geom_angle
_geom_angle_site_symmetry_1
_geom_angle_site_symmetry_2
_geom_angle_site_symmetry_3
_geom_angle_publ_flag
C(6) Fe(1) C(6) 180.0 . 2_565 0_555 yes
C(6) Fe(1) C(7) 40.3(2) . . 0_555 yes
C(6) Fe(1) C(7) 139.7(2) . 2_565 0_555 yes
C(6) Fe(1) C(8*) 67.2(3) . . 0_555 yes
C(6) Fe(1) C(8*) 112.8(3) . 2_565 0_555 yes
C(6) Fe(1) C(9*) 67.9(3) . . 0_555 yes
C(6) Fe(1) C(9*) 112.1(3) . 2_565 0_555 yes
C(6) Fe(1) C(10*) 41.0(2) . . 0_555 yes
C(6) Fe(1) C(10*) 139.0(2) . 2_565 0_555 yes
C(6) Fe(1) C(7) 139.7(2) 2_565 . 0_555 yes
C(6) Fe(1) C(7) 40.3(2) 2_565 2_565 0_555 yes
C(6) Fe(1) C(8*) 112.8(3) 2_565 . 0_555 yes
C(6) Fe(1) C(8*) 67.2(3) 2_565 2_565 0_555 yes
C(6) Fe(1) C(9*) 112.1(3) 2_565 . 0_555 yes
C(6) Fe(1) C(9*) 67.9(3) 2_565 2_565 0_555 yes
C(6) Fe(1) C(10*) 139.0(2) 2_565 . 0_555 yes
C(6) Fe(1) C(10*) 41.0(2) 2_565 2_565 0_555 yes
C(7) Fe(1) C(7) 180.0000(1) . 2_565 0_555 yes
C(7) Fe(1) C(8*) 39.9(4) . . 0_555 yes
C(7) Fe(1) C(8*) 140.1(4) . 2_565 0_555 yes
C(7) Fe(1) C(9*) 67.5(4) . . 0_555 yes
C(7) Fe(1) C(9*) 112.5(4) . 2_565 0_555 yes
C(7) Fe(1) C(10*) 68.6(3) . . 0_555 yes
C(7) Fe(1) C(10*) 111.4(3) . 2_565 0_555 yes
C(7) Fe(1) C(8*) 140.1(4) 2_565 . 0_555 yes
C(7) Fe(1) C(8*) 39.9(4) 2_565 2_565 0_555 yes
C(7) Fe(1) C(9*) 112.5(4) 2_565 . 0_555 yes
C(7) Fe(1) C(9*) 67.5(4) 2_565 2_565 0_555 yes
C(7) Fe(1) C(10*) 111.4(3) 2_565 . 0_555 yes
C(7) Fe(1) C(10*) 68.6(3) 2_565 2_565 0_555 yes
C(8*) Fe(1) C(8*) 180.0 . 2_565 0_555 yes
C(8*) Fe(1) C(9*) 39.6(4) . . 0_555 yes
C(8*) Fe(1) C(9*) 140.4(4) . 2_565 0_555 yes
C(8*) Fe(1) C(10*) 67.8(3) . . 0_555 yes
C(8*) Fe(1) C(10*) 112.2(3) . 2_565 0_555 yes
C(8*) Fe(1) C(9*) 140.4(4) 2_565 . 0_555 yes
C(8*) Fe(1) C(9*) 39.6(4) 2_565 2_565 0_555 yes
C(8*) Fe(1) C(10*) 112.2(3) 2_565 . 0_555 yes
C(8*) Fe(1) C(10*) 67.8(3) 2_565 2_565 0_555 yes
C(9*) Fe(1) C(9*) 180.0 . 2_565 0_555 yes
C(9*) Fe(1) C(10*) 40.8(3) . . 0_555 yes
C(9*) Fe(1) C(10*) 139.2(3) . 2_565 0_555 yes
C(9*) Fe(1) C(10*) 139.2(3) 2_565 . 0_555 yes
C(9*) Fe(1) C(10*) 40.8(3) 2_565 2_565 0_555 yes
C(10*) Fe(1) C(10*) 180.0 . 2_565 0_555 yes
O(1) Mn(1) O(1) 180.0000(1) . 2_656 0_555 yes
O(1) Mn(1) O(2) 85.0(1) . . 0_555 yes
O(1) Mn(1) O(2) 95.0(1) . 2_656 0_555 yes
O(1) Mn(1) N(1) 92.1(1) . . 0_555 yes
O(1) Mn(1) N(1) 87.9(1) . 2_656 0_555 yes
O(1) Mn(1) O(2) 95.0(1) 2_656 . 0_555 yes
O(1) Mn(1) O(2) 85.0(1) 2_656 2_656 0_555 yes
O(1) Mn(1) N(1) 87.9(1) 2_656 . 0_555 yes
O(1) Mn(1) N(1) 92.1(1) 2_656 2_656 0_555 yes
O(2) Mn(1) O(2) 180.0 . 2_656 0_555 yes
O(2) Mn(1) N(1) 90.3(1) . . 0_555 yes
O(2) Mn(1) N(1) 89.7(1) . 2_656 0_555 yes
O(2) Mn(1) N(1) 89.7(1) 2_656 . 0_555 yes
O(2) Mn(1) N(1) 90.3(1) 2_656 2_656 0_555 yes
N(1) Mn(1) N(1) 180.0 . 2_656 0_555 yes
C(3) S(1) C(6) 102.7(2) . . 0_555 yes
Mn(1) O(1) C(12) 125.5(3) . . 0_555 yes
Mn(1) O(2) C(14) 125.8(3) . . 0_555 yes
Mn(1) N(1) C(1) 121.6(3) . . 0_555 yes
Mn(1) N(1) C(5) 121.5(3) . . 0_555 yes
C(1) N(1) C(5) 116.7(4) . . 0_555 yes
N(1) C(1) C(2) 123.9(4) . . 0_555 yes
C(1) C(2) C(3) 118.5(4) . . 0_555 yes
S(1) C(3) C(2) 116.9(4) . . 0_555 yes
S(1) C(3) C(4) 124.4(4) . . 0_555 yes
C(2) C(3) C(4) 118.8(4) . . 0_555 yes
C(3) C(4) C(5) 118.4(4) . . 0_555 yes
N(1) C(5) C(4) 123.6(4) . . 0_555 yes
Fe(1) C(6) S(1) 121.2(3) . . 0_555 yes
Fe(1) C(6) C(7) 70.3(3) . . 0_555 yes
Fe(1) C(6) C(10*) 69.8(3) . . 0_555 yes
S(1) C(6) C(7) 126.0(6) . . 0_555 yes
S(1) C(6) C(10*) 125.0(4) . . 0_555 yes
C(7) C(6) C(10*) 108.7(6) . . 0_555 yes
Fe(1) C(7) C(6) 69.4(3) . . 0_555 yes
Fe(1) C(7) C(8*) 70.1(4) . . 0_555 yes
C(6) C(7) C(8*) 107.3(8) . . 0_555 yes
Fe(1) C(8*) C(7) 70.0(4) . . 0_555 yes
Fe(1) C(8*) C(9*) 70.2(4) . . 0_555 yes
C(7) C(8*) C(9*) 109.5(7) . . 0_555 yes
Fe(1) C(9*) C(8*) 70.3(5) . . 0_555 yes
Fe(1) C(9*) C(10*) 69.4(4) . . 0_555 yes
C(8*) C(9*) C(10*) 108.3(8) . . 0_555 yes
Fe(1) C(10*) C(6) 69.2(3) . . 0_555 yes
Fe(1) C(10*) C(9*) 69.8(4) . . 0_555 yes
C(6) C(10*) C(9*) 106.1(7) . . 0_555 yes
F(1) C(11) F(2) 106.0(6) . . 0_555 yes
F(1) C(11) F(3) 105.4(5) . . 0_555 yes
F(1) C(11) C(12) 113.7(4) . . 0_555 yes
F(2) C(11) F(3) 106.2(5) . . 0_555 yes
F(2) C(11) C(12) 111.0(4) . . 0_555 yes
F(3) C(11) C(12) 113.9(4) . . 0_555 yes
O(1) C(12) C(11) 113.8(4) . . 0_555 yes
O(1) C(12) C(13) 128.8(4) . . 0_555 yes
C(11) C(12) C(13) 117.4(4) . . 0_555 yes
C(12) C(13) C(14) 123.2(4) . . 0_555 yes
O(2) C(14) C(13) 129.5(4) . . 0_555 yes
O(2) C(14) C(15) 114.0(4) . . 0_555 yes
C(13) C(14) C(15) 116.5(4) . . 0_555 yes
F(4) C(15) F(5) 108.3(7) . . 0_555 yes
F(4) C(15) F(6) 102.2(7) . . 0_555 yes
F(4) C(15) C(14) 117.1(4) . . 0_555 yes
F(5) C(15) F(6) 101.1(7) . . 0_555 yes
F(5) C(15) C(14) 112.9(5) . . 0_555 yes
F(6) C(15) C(14) 113.6(5) . . 0_555 yes

loop_
_geom_bond_atom_site_label_1
_geom_bond_atom_site_label_2
_geom_bond_distance
_geom_bond_site_symmetry_1
_geom_bond_site_symmetry_2
_geom_bond_publ_flag
Fe(1) C(6) 2.008(4) . . yes
Fe(1) C(6) 2.008(4) . 2_565 yes
Fe(1) C(7) 2.018(6) . . yes
Fe(1) C(7) 2.018(6) . 2_565 yes
Fe(1) C(8*) 2.020(7) . . yes
Fe(1) C(8*) 2.020(7) . 2_565 yes
Fe(1) C(9*) 2.019(7) . . yes
Fe(1) C(9*) 2.019(7) . 2_565 yes
Fe(1) C(10*) 2.014(6) . . yes
Fe(1) C(10*) 2.014(6) . 2_565 yes
Mn(1) O(1) 2.176(3) . . yes
Mn(1) O(1) 2.176(3) . 2_656 yes
Mn(1) O(2) 2.142(3) . . yes
Mn(1) O(2) 2.142(3) . 2_656 yes
Mn(1) N(1) 2.269(4) . . yes
Mn(1) N(1) 2.269(4) . 2_656 yes
S(1) C(3) 1.757(4) . . yes
S(1) C(6) 1.755(6) . . yes
F(1) C(11) 1.316(6) . . yes
F(2) C(11) 1.263(7) . . yes
F(3) C(11) 1.291(6) . . yes
F(4) C(15) 1.208(7) . . yes
F(5) C(15) 1.216(8) . . yes
F(6) C(15) 1.252(7) . . yes
O(1) C(12) 1.246(5) . . yes
O(2) C(14) 1.252(5) . . yes
N(1) C(1) 1.349(6) . . yes
N(1) C(5) 1.336(6) . . yes
C(1) C(2) 1.366(7) . . yes
C(2) C(3) 1.390(7) . . yes
C(3) C(4) 1.385(6) . . yes
C(4) C(5) 1.381(6) . . yes
C(6) C(7) 1.387(8) . . yes
C(6) C(10*) 1.408(8) . . yes
C(7) C(8*) 1.38(1) . . yes
C(8*) C(9*) 1.37(1) . . yes
C(9*) C(10*) 1.41(1) . . yes
C(11) C(12) 1.526(7) . . yes
C(12) C(13) 1.399(6) . . yes
C(13) C(14) 1.387(6) . . yes
C(14) C(15) 1.531(6) . . yes

loop_
_geom_torsion_atom_site_label_1
_geom_torsion_atom_site_label_2
_geom_torsion_atom_site_label_3
_geom_torsion_atom_site_label_4
_geom_torsion
_geom_torsion_site_symmetry_1
_geom_torsion_site_symmetry_2
_geom_torsion_site_symmetry_3
_geom_torsion_site_symmetry_4
_geom_torsion_publ_flag
Fe(1) C(6) S(1) C(3) -176.8(3) 0_555 13_1 5_555 55_5 yes
Fe(1) C(6) C(7) C(8*) 60.1(4) 0_555 13_1 5_555 55_5 yes
Fe(1) C(6) C(10*) C(9*) -60.4(4) 0_555 13_1 5_555 55_5 yes
Fe(1) C(6) S(1) C(3) 176.8(3) 0_555 13_1 5_555 55_5 yes
Fe(1) C(6) C(7) C(8*) -60.1(4) 0_555 13_1 5_555 55_5 yes
Fe(1) C(6) C(10*) C(9*) 60.4(4) 0_555 13_1 5_555 55_5 yes
Fe(1) C(7) C(6) S(1) 114.9(4) 0_555 13_1 5_555 55_5 yes
Fe(1) C(7) C(6) C(10*) -59.4(4) 0_555 13_1 5_555 55_5 yes
Fe(1) C(7) C(8*) C(9*) 59.2(5) 0_555 13_1 5_555 55_5 yes
Fe(1) C(7) C(6) S(1) -114.9(4) 0_555 13_1 5_555 55_5 yes
Fe(1) C(7) C(6) C(10*) 59.4(4) 0_555 13_1 5_555 55_5 yes
Fe(1) C(7) C(8*) C(9*) -59.2(5) 0_555 13_1 5_555 55_5 yes
Fe(1) C(8*) C(7) C(6) -59.7(4) 0_555 13_1 5_555 55_5 yes
Fe(1) C(8*) C(9*) C(10*) 59.2(5) 0_555 13_1 5_555 55_5 yes
Fe(1) C(8*) C(7) C(6) 59.7(4) 0_555 13_1 5_555 55_5 yes
Fe(1) C(8*) C(9*) C(10*) -59.2(5) 0_555 13_1 5_555 55_5 yes
Fe(1) C(9*) C(8*) C(7) -59.0(5) 0_555 13_1 5_555 55_5 yes
Fe(1) C(9*) C(10*) C(6) 60.0(4) 0_555 13_1 5_555 55_5 yes
Fe(1) C(9*) C(8*) C(7) 59.0(5) 0_555 13_1 5_555 55_5 yes
Fe(1) C(9*) C(10*) C(6) -60.0(4) 0_555 13_1 5_555 55_5 yes
Fe(1) C(10*) C(6) S(1) -114.6(4) 0_555 13_1 5_555 55_5 yes
Fe(1) C(10*) C(6) C(7) 59.7(4) 0_555 13_1 5_555 55_5 yes
Fe(1) C(10*) C(9*) C(8*) -59.7(5) 0_555 13_1 5_555 55_5 yes
Fe(1) C(10*) C(6) S(1) 114.6(4) 0_555 13_1 5_555 55_5 yes
Fe(1) C(10*) C(6) C(7) -59.7(4) 0_555 13_1 5_555 55_5 yes
Fe(1) C(10*) C(9*) C(8*) 59.7(5) 0_555 13_1 5_555 55_5 yes
Mn(1) O(1) C(12) C(11) -168.5(3) 0_555 13_1 5_555 55_5 yes
Mn(1) O(1) C(12) C(13) 9.9(7) 0_555 13_1 5_555 55_5 yes
Mn(1) O(1) C(12) C(11) 168.5(3) 0_555 13_1 5_555 55_5 yes
Mn(1) O(1) C(12) C(13) -9.9(7) 0_555 13_1 5_555 55_5 yes
Mn(1) O(2) C(14) C(13) -10.6(7) 0_555 13_1 5_555 55_5 yes
Mn(1) O(2) C(14) C(15) 167.8(3) 0_555 13_1 5_555 55_5 yes
Mn(1) O(2) C(14) C(13) 10.6(7) 0_555 13_1 5_555 55_5 yes
Mn(1) O(2) C(14) C(15) -167.8(3) 0_555 13_1 5_555 55_5 yes
Mn(1) N(1) C(1) C(2) 174.1(5) 0_555 13_1 5_555 55_5 yes
Mn(1) N(1) C(5) C(4) -175.1(4) 0_555 13_1 5_555 55_5 yes
Mn(1) N(1) C(1) C(2) -174.1(5) 0_555 13_1 5_555 55_5 yes
Mn(1) N(1) C(5) C(4) 175.1(4) 0_555 13_1 5_555 55_5 yes
S(1) C(3) C(2) C(1) -178.0(5) 0_555 13_1 5_555 55_5 yes
S(1) C(3) C(4) C(5) 177.1(4) 0_555 13_1 5_555 55_5 yes
S(1) C(6) Fe(1) C(7) -120.8(7) 0_555 13_1 5_555 55_5 yes
S(1) C(6) Fe(1) C(7) 59.2(7) 0_555 13_1 5_555 55_5 yes
S(1) C(6) Fe(1) C(8*) -158.7(6) 0_555 13_1 5_555 55_5 yes
S(1) C(6) Fe(1) C(8*) 21.3(6) 0_555 13_1 5_555 55_5 yes
S(1) C(6) Fe(1) C(9*) 158.4(6) 0_555 13_1 5_555 55_5 yes
S(1) C(6) Fe(1) C(9*) -21.6(6) 0_555 13_1 5_555 55_5 yes
S(1) C(6) Fe(1) C(10*) 119.5(5) 0_555 13_1 5_555 55_5 yes
S(1) C(6) Fe(1) C(10*) -60.5(5) 0_555 13_1 5_555 55_5 yes
S(1) C(6) C(7) C(8*) 175.0(4) 0_555 13_1 5_555 55_5 yes
S(1) C(6) C(10*) C(9*) -175.0(4) 0_555 13_1 5_555 55_5 yes
F(1) C(11) C(12) O(1) -159.7(5) 0_555 13_1 5_555 55_5 yes
F(1) C(11) C(12) C(13) 21.7(7) 0_555 13_1 5_555 55_5 yes
F(2) C(11) C(12) O(1) 80.9(6) 0_555 13_1 5_555 55_5 yes
F(2) C(11) C(12) C(13) -97.7(6) 0_555 13_1 5_555 55_5 yes
F(3) C(11) C(12) O(1) -38.9(6) 0_555 13_1 5_555 55_5 yes
F(3) C(11) C(12) C(13) 142.6(5) 0_555 13_1 5_555 55_5 yes
F(4) C(15) C(14) O(2) -163.6(8) 0_555 13_1 5_555 55_5 yes
F(4) C(15) C(14) C(13) 15.0(9) 0_555 13_1 5_555 55_5 yes
F(5) C(15) C(14) O(2) 69.6(8) 0_555 13_1 5_555 55_5 yes
F(5) C(15) C(14) C(13) -111.7(8) 0_555 13_1 5_555 55_5 yes
F(6) C(15) C(14) O(2) -44.7(8) 0_555 13_1 5_555 55_5 yes
F(6) C(15) C(14) C(13) 133.9(7) 0_555 13_1 5_555 55_5 yes
O(1) Mn(1) O(2) C(14) 14.4(3) 0_555 13_1 5_555 55_5 yes
O(1) Mn(1) O(2) C(14) 165.6(3) 0_555 13_1 5_555 55_5 yes
O(1) Mn(1) N(1) C(1) -63.0(4) 0_555 13_1 5_555 55_5 yes
O(1) Mn(1) N(1) C(5) 112.0(4) 0_555 13_1 5_555 55_5 yes
O(1) Mn(1) N(1) C(1) -117.0(4) 0_555 13_1 5_555 55_5 yes
O(1) Mn(1) N(1) C(5) 68.0(4) 0_555 13_1 5_555 55_5 yes
O(1) C(12) C(13) C(14) 1.1(8) 0_555 13_1 5_555 55_5 yes
O(2) Mn(1) O(1) C(12) -14.2(3) 0_555 13_1 5_555 55_5 yes
O(2) Mn(1) O(1) C(12) -165.8(3) 0_555 13_1 5_555 55_5 yes
O(2) Mn(1) N(1) C(1) -148.0(4) 0_555 13_1 5_555 55_5 yes
O(2) Mn(1) N(1) C(5) 27.0(4) 0_555 13_1 5_555 55_5 yes
O(2) Mn(1) N(1) C(1) -32.0(4) 0_555 13_1 5_555 55_5 yes
O(2) Mn(1) N(1) C(5) 153.0(4) 0_555 13_1 5_555 55_5 yes
O(2) C(14) C(13) C(12) -0.8(8) 0_555 13_1 5_555 55_5 yes
N(1) Mn(1) O(1) C(12) -104.3(4) 0_555 13_1 5_555 55_5 yes
N(1) Mn(1) O(1) C(12) -75.7(4) 0_555 13_1 5_555 55_5 yes
N(1) Mn(1) O(2) C(14) 106.6(3) 0_555 13_1 5_555 55_5 yes
N(1) Mn(1) O(2) C(14) 73.4(3) 0_555 13_1 5_555 55_5 yes
N(1) C(1) C(2) C(3) 0.4(10) 0_555 13_1 5_555 55_5 yes
N(1) C(5) C(4) C(3) 1.4(7) 0_555 13_1 5_555 55_5 yes
C(1) N(1) C(5) C(4) 0.2(7) 0_555 13_1 5_555 55_5 yes
C(1) C(2) C(3) C(4) 1.1(9) 0_555 13_1 5_555 55_5 yes
C(2) C(1) N(1) C(5) -1.1(8) 0_555 13_1 5_555 55_5 yes
C(2) C(3) S(1) C(6) 161.4(5) 0_555 13_1 5_555 55_5 yes
C(2) C(3) C(4) C(5) -2.0(7) 0_555 13_1 5_555 55_5 yes
C(3) S(1) C(6) C(7) 95.9(5) 0_555 13_1 5_555 55_5 yes
C(3) S(1) C(6) C(10*) -90.8(5) 0_555 13_1 5_555 55_5 yes
C(4) C(3) S(1) C(6) -17.6(5) 0_555 13_1 5_555 55_5 yes
C(6) Fe(1) C(7) C(8*) -118.3(8) 0_555 13_1 5_555 55_5 yes
C(6) Fe(1) C(7) C(8*) -61.7(8) 0_555 13_1 5_555 55_5 yes
C(6) Fe(1) C(8*) C(7) 38.1(4) 0_555 13_1 5_555 55_5 yes
C(6) Fe(1) C(8*) C(9*) -82.5(5) 0_555 13_1 5_555 55_5 yes
C(6) Fe(1) C(8*) C(7) 141.9(4) 0_555 13_1 5_555 55_5 yes
C(6) Fe(1) C(8*) C(9*) -97.5(5) 0_555 13_1 5_555 55_5 yes
C(6) Fe(1) C(9*) C(8*) 80.4(5) 0_555 13_1 5_555 55_5 yes
C(6) Fe(1) C(9*) C(10*) -39.1(4) 0_555 13_1 5_555 55_5 yes
C(6) Fe(1) C(9*) C(8*) 99.6(5) 0_555 13_1 5_555 55_5 yes
C(6) Fe(1) C(9*) C(10*) -140.9(4) 0_555 13_1 5_555 55_5 yes
C(6) Fe(1) C(10*) C(9*) 117.1(6) 0_555 13_1 5_555 55_5 yes
C(6) Fe(1) C(10*) C(9*) 62.9(6) 0_555 13_1 5_555 55_5 yes
C(6) C(7) Fe(1) C(8*) 118.3(8) 0_555 13_1 5_555 55_5 yes
C(6) C(7) Fe(1) C(8*) -61.7(8) 0_555 13_1 5_555 55_5 yes
C(6) C(7) Fe(1) C(9*) 81.9(5) 0_555 13_1 5_555 55_5 yes
C(6) C(7) Fe(1) C(9*) -98.1(5) 0_555 13_1 5_555 55_5 yes
C(6) C(7) Fe(1) C(10*) 37.8(4) 0_555 13_1 5_555 55_5 yes
C(6) C(7) Fe(1) C(10*) -142.2(4) 0_555 13_1 5_555 55_5 yes
C(6) C(7) C(8*) C(9*) -0.5(8) 0_555 13_1 5_555 55_5 yes
C(6) C(10*) Fe(1) C(7) -37.1(4) 0_555 13_1 5_555 55_5 yes
C(6) C(10*) Fe(1) C(7) 142.9(4) 0_555 13_1 5_555 55_5 yes
C(6) C(10*) Fe(1) C(8*) -80.3(5) 0_555 13_1 5_555 55_5 yes
C(6) C(10*) Fe(1) C(8*) 99.7(5) 0_555 13_1 5_555 55_5 yes
C(6) C(10*) Fe(1) C(9*) -117.1(6) 0_555 13_1 5_555 55_5 yes
C(6) C(10*) Fe(1) C(9*) 62.9(6) 0_555 13_1 5_555 55_5 yes
C(6) C(10*) C(9*) C(8*) 0.3(7) 0_555 13_1 5_555 55_5 yes
C(7) Fe(1) C(6) C(10*) 119.7(6) 0_555 13_1 5_555 55_5 yes
C(7) Fe(1) C(6) C(10*) 60.3(6) 0_555 13_1 5_555 55_5 yes
C(7) Fe(1) C(8*) C(9*) -120.7(7) 0_555 13_1 5_555 55_5 yes
C(7) Fe(1) C(8*) C(9*) -59.3(7) 0_555 13_1 5_555 55_5 yes
C(7) Fe(1) C(9*) C(8*) 36.7(5) 0_555 13_1 5_555 55_5 yes
C(7) Fe(1) C(9*) C(10*) -82.8(4) 0_555 13_1 5_555 55_5 yes
C(7) Fe(1) C(9*) C(8*) 143.3(5) 0_555 13_1 5_555 55_5 yes
C(7) Fe(1) C(9*) C(10*) -97.2(4) 0_555 13_1 5_555 55_5 yes
C(7) Fe(1) C(10*) C(9*) 80.0(6) 0_555 13_1 5_555 55_5 yes
C(7) Fe(1) C(10*) C(9*) 100.0(6) 0_555 13_1 5_555 55_5 yes
C(7) C(6) Fe(1) C(8*) -37.8(6) 0_555 13_1 5_555 55_5 yes
C(7) C(6) Fe(1) C(8*) 142.2(6) 0_555 13_1 5_555 55_5 yes
C(7) C(6) Fe(1) C(9*) -80.8(6) 0_555 13_1 5_555 55_5 yes
C(7) C(6) Fe(1) C(9*) 99.2(6) 0_555 13_1 5_555 55_5 yes
C(7) C(6) Fe(1) C(10*) -119.7(6) 0_555 13_1 5_555 55_5 yes
C(7) C(6) Fe(1) C(10*) 60.3(6) 0_555 13_1 5_555 55_5 yes
C(7) C(6) C(10*) C(9*) -0.7(6) 0_555 13_1 5_555 55_5 yes
C(7) C(8*) Fe(1) C(9*) 120.7(7) 0_555 13_1 5_555 55_5 yes
C(7) C(8*) Fe(1) C(9*) -59.3(7) 0_555 13_1 5_555 55_5 yes
C(7) C(8*) Fe(1) C(10*) 82.7(5) 0_555 13_1 5_555 55_5 yes
C(7) C(8*) Fe(1) C(10*) -97.3(5) 0_555 13_1 5_555 55_5 yes
C(7) C(8*) C(9*) C(10*) 0.1(8) 0_555 13_1 5_555 55_5 yes
C(8*) Fe(1) C(6) C(10*) 81.9(6) 0_555 13_1 5_555 55_5 yes
C(8*) Fe(1) C(6) C(10*) 98.1(6) 0_555 13_1 5_555 55_5 yes
C(8*) Fe(1) C(9*) C(10*) -119.5(7) 0_555 13_1 5_555 55_5 yes
C(8*) Fe(1) C(9*) C(10*) -60.5(7) 0_555 13_1 5_555 55_5 yes
C(8*) Fe(1) C(10*) C(9*) 36.8(6) 0_555 13_1 5_555 55_5 yes
C(8*) Fe(1) C(10*) C(9*) 143.2(6) 0_555 13_1 5_555 55_5 yes
C(8*) C(7) Fe(1) C(9*) -36.4(5) 0_555 13_1 5_555 55_5 yes
C(8*) C(7) Fe(1) C(9*) 143.6(5) 0_555 13_1 5_555 55_5 yes
C(8*) C(7) Fe(1) C(10*) -80.5(6) 0_555 13_1 5_555 55_5 yes
C(8*) C(7) Fe(1) C(10*) 99.5(6) 0_555 13_1 5_555 55_5 yes
C(8*) C(7) C(6) C(10*) 0.7(7) 0_555 13_1 5_555 55_5 yes
C(8*) C(9*) Fe(1) C(10*) 119.5(7) 0_555 13_1 5_555 55_5 yes
C(8*) C(9*) Fe(1) C(10*) -60.5(7) 0_555 13_1 5_555 55_5 yes
C(9*) Fe(1) C(6) C(10*) 38.9(5) 0_555 13_1 5_555 55_5 yes
C(9*) Fe(1) C(6) C(10*) 141.1(5) 0_555 13_1 5_555 55_5 yes
C(9*) C(8*) Fe(1) C(10*) -37.9(4) 0_555 13_1 5_555 55_5 yes
C(9*) C(8*) Fe(1) C(10*) 142.1(4) 0_555 13_1 5_555 55_5 yes
C(11) C(12) C(13) C(14) 179.4(4) 0_555 13_1 5_555 55_5 yes
C(12) C(13) C(14) C(15) -179.1(5) 0_555 13_1 5_555 55_5 yes
C(12) C(13) C(14) C(15) -179.1(5) 0_555 13_1 5_555 55_5 yes
